data_4124000
loop_
_publ_author_name
'Celestian, A.J.'
'Kubicki, J.D.'
'Hanson, J.'
'Parise, J.B.'
'Clearfield, A.'

_publ_section_title
;
 The mechanism responsible for extraordinary Cs ion selectivity in
 crystalline silicotitanate
;
_journal_name_full 'Journal of the American Chemical Society'
_journal_page_first 11689
_journal_page_last 11694
_journal_volume 130
_journal_year 2008
_chemical_formula_sum 'Cs H3 O8 Si Ti2'
_chemical_name_systematic 'Cs1 H Si Ti2 O7 (H2 O)'
_space_group_IT_number 1
_symmetry_space_group_name_Hall 'P 1'
_symmetry_space_group_name_H-M 'P 1'
_cell_angle_alpha 90
_cell_angle_beta 90
_cell_angle_gamma 90
_cell_formula_units_Z 8
_cell_length_a 11.0342
_cell_length_b 11.0342
_cell_length_c 11.8797
_cell_volume 1446.396
_citation_journal_id_ASTM JACSAT
_cod_data_source_file Celestian_JACSAT_2008_1569.cif
_cod_data_source_block H3Cs1O8Si1Ti2
_cod_original_formula_sum 'H3 Cs1 O8 Si1 Ti2'
_cod_database_code 4124000

loop_
_symmetry_equiv_pos_as_xyz
x,y,z

loop_
_atom_site_label
_atom_site_type_symbol
_atom_site_fract_x
_atom_site_fract_y
_atom_site_fract_z
_atom_site_occupancy
_atom_site_U_iso_or_equiv
O37 O-2 0.3695 0.7614 0.3318 1 0.0
Cs1 Cs+1 0 0.5 0.87 1 0.0
H8 H+1 0.3181 0.6274 0.5 1 0.0
O3 O-2 0.2614 0.8695 0.8318 1 0.0
O63 O-2 0.855 0.013 0 1 0.0
H12 H+1 0.8132 0.3283 0.5 1 0.0
O9 O-2 0.5014 0.3869 0.8174 1 0.0
H1 H+1 -0.0054 0.1879 0.887 1 0.0
H18 H+1 0.1717 0.6868 0 1 0.0
O10 O-2 0.4986 0.6131 0.8174 1 0.0
O41 O-2 0.6304 0.7593 0.3314 1 0.0
H21 H+1 0.5067 0.7588 0 1 0.0
O7 O-2 0.7407 0.8696 0.8314 1 0.0
H5 H+1 0.1868 0.6717 0.5 1 0.0
O40 O-2 0.6305 0.2386 0.3318 1 0.0
H9 H+1 0.6819 0.3726 0.5 1 0.0
O44 O-2 0.8869 0.0014 0.3174 1 0.0
O5 O-2 0.2474 0.6258 0.8238 1 0.0
O31 O-2 0.7567 0.9071 0.5 1 0.0
Si2 Si+4 0.25 0.75 0.75 1 0.0
O43 O-2 0.8742 0.2526 0.3238 1 0.0
O49 O-2 0.0024 0.1177 0.1621 1 0.0
H6 H+1 0.2588 0.0067 0.5 1 0.0
Si1 Si+4 0.2488 0.2512 0.75 1 0.0
O4 O-2 0.2445 0.3742 0.8253 1 0.0
O26 O-2 0.2433 0.0929 0.5 1 0.0
H22 H+1 0.6424 0.8158 0 1 0.0
Ti8 Ti+4 0.9981 0.863 0.6514 1 0.0
H19 H+1 0.3576 0.1842 0 1 0.0
H15 H+1 -0.0054 0.1879 0.113 1 0.0
O45 O-2 0.2474 0.6258 0.1762 1 0.0
O25 O-2 0.0121 0.861 0.5 1 0.0
O52 O-2 0.7526 0.3742 0.1762 1 0.0
Ti13 Ti+4 0.1519 0.0004 0.1554 1 0.0
Cs7 Cs+1 0 0.5 0.13 1 0.0
Ti9 Ti+4 0.0019 0.137 0.3486 1 0.0
O16 O-2 0.3696 0.2407 0.6686 1 0.0
O61 O-2 0.5929 0.7433 0 1 0.0
Ti14 Ti+4 0.363 0.4981 0.1514 1 0.0
O56 O-2 0.9976 0.8823 0.1621 1 0.0
O11 O-2 0.7555 0.6258 0.8253 1 0.0
Cs3 Cs+1 0 0.5 0.63 1 0.0
O34 O-2 0.1258 0.2555 0.3253 1 0.0
O13 O-2 0.1131 0.9986 0.6826 1 0.0
Si3 Si+4 0.7501 0.25 0.75 1 0.0
O29 O-2 0.513 0.355 0.5 1 0.0
Ti6 Ti+4 0.4996 0.3481 0.6554 1 0.0
H13 H+1 0.3121 0.5054 0.387 1 0.0
O15 O-2 0.1258 0.2555 0.6747 1 0.0
Si6 Si+4 0.25 0.75 0.25 1 0.0
Si4 Si+4 0.7512 0.7488 0.75 1 0.0
O6 O-2 0.7386 0.1305 0.8318 1 0.0
Cs8 Cs+1 0.5 0 0.13 1 0.0
O62 O-2 0.639 0.4879 0 1 0.0
Cs6 Cs+1 0.5 0 0.37 1 0.0
O14 O-2 0.1258 0.7474 0.6762 1 0.0
H10 H+1 0.7412 -0.0066 0.5 1 0.0
O64 O-2 0.904 0.2667 0 1 0.0
O12 O-2 0.7526 0.3742 0.8238 1 0.0
O8 O-2 0.9976 0.8823 0.8379 1 0.0
O55 O-2 0.7407 0.8696 0.1686 1 0.0
O21 O-2 0.6304 0.7593 0.6686 1 0.0
Ti10 Ti+4 0.4996 0.3481 0.3446 1 0.0
Ti5 Ti+4 0.0019 0.137 0.6514 1 0.0
Cs5 Cs+1 0 0.5 0.37 1 0.0
H24 H+1 0.8726 0.1819 0 1 0.0
O1 O-2 0.0024 0.1177 0.8379 1 0.0
O46 O-2 0.2445 0.3742 0.1747 1 0.0
Ti11 Ti+4 0.5004 0.652 0.3446 1 0.0
O47 O-2 0.5014 0.3869 0.1826 1 0.0
H14 H+1 0.6879 0.4946 0.387 1 0.0
O24 O-2 0.6177 0.5024 0.6621 1 0.0
O58 O-2 0.145 0.987 0 1 0.0
O51 O-2 0.2614 0.8695 0.1682 1 0.0
O39 O-2 0.1131 0.9986 0.3174 1 0.0
O59 O-2 0.361 0.5121 0 1 0.0
O19 O-2 0.3823 0.4976 0.6621 1 0.0
H20 H+1 0.4934 0.2412 0 1 0.0
H17 H+1 0.1274 0.8181 0 1 0.0
Ti12 Ti+4 0.9981 0.863 0.3486 1 0.0
Si5 Si+4 0.2488 0.2512 0.25 1 0.0
O23 O-2 0.8742 0.7445 0.6747 1 0.0
Ti3 Ti+4 0.637 0.5019 0.8486 1 0.0
O35 O-2 0.1258 0.7474 0.3238 1 0.0
O20 O-2 0.6305 0.2386 0.6682 1 0.0
H2 H+1 0.0054 0.8121 0.887 1 0.0
O28 O-2 0.487 0.645 0.5 1 0.0
O32 O-2 0.9879 0.139 0.5 1 0.0
O18 O-2 0.8869 0.0014 0.6826 1 0.0
Ti7 Ti+4 0.5004 0.652 0.6554 1 0.0
H16 H+1 0.0054 0.8121 0.113 1 0.0
O22 O-2 0.8742 0.2526 0.6762 1 0.0
Si8 Si+4 0.7512 0.7488 0.25 1 0.0
O36 O-2 0.3696 0.2407 0.3314 1 0.0
O42 O-2 0.8742 0.7445 0.3253 1 0.0
H3 H+1 0.3121 0.5054 0.613 1 0.0
H4 H+1 0.6879 0.4946 0.613 1 0.0
O17 O-2 0.3695 0.7614 0.6682 1 0.0
Ti1 Ti+4 0.1519 0.0004 0.8446 1 0.0
O38 O-2 0.6177 0.5024 0.3379 1 0.0
O57 O-2 0.096 0.7333 0 1 0.0
H11 H+1 0.6842 0.8576 0.5 1 0.0
H7 H+1 0.3158 0.1424 0.5 1 0.0
Ti16 Ti+4 0.8481 -0.0004 0.1554 1 0.0
Ti2 Ti+4 0.363 0.4981 0.8486 1 0.0
H23 H+1 0.8283 0.3132 0 1 0.0
Ti15 Ti+4 0.637 0.5019 0.1514 1 0.0
Cs4 Cs+1 0.5 0 0.63 1 0.0
Cs2 Cs+1 0.5 0 0.87 1 0.0
O30 O-2 0.7667 0.404 0.5 1 0.0
O50 O-2 0.2593 0.1304 0.1686 1 0.0
O27 O-2 0.2333 0.596 0.5 1 0.0
Si7 Si+4 0.7501 0.25 0.25 1 0.0
O54 O-2 0.7386 0.1305 0.1682 1 0.0
O33 O-2 0.3823 0.4976 0.3379 1 0.0
O2 O-2 0.2593 0.1304 0.8314 1 0.0
O53 O-2 0.7555 0.6258 0.1747 1 0.0
O48 O-2 0.4986 0.6131 0.1826 1 0.0
Ti4 Ti+4 0.8481 -0.0004 0.8446 1 0.0
O60 O-2 0.4071 0.2567 0 1 0.0
